data_4022786
loop_
_publ_author_name
'Devarajulu Sureshkumar'
'Thanikachalam Gunasundari'
'Venkataraman Ganesh'
'Srinivasan Chandrasekaran'

_publ_section_title
;
 Regio- and Stereospecific Synthesis of \b-Sulfonamidodisulfides
 and \b-Sulfonamidosulfides from Aziridines using Tetrathiomolybdate
 as a Sulfur Transfer Reagent
;
_journal_name_full 'Journal of Organic Chemistry'
_journal_page_first 2106
_journal_page_last 2117
_journal_paper_doi 10.1021/jo0624389
_journal_volume 72
_journal_year 2007
_chemical_compound_source 'see text'
_chemical_formula_moiety 'C26 H40 N2 O4 S4'
_chemical_formula_sum 'C26 H40 N2 O4 S4'
_chemical_formula_weight 572.88
_chemical_melting_point 429.15
_chemical_name_common beta-aminodisulfide
_chemical_name_systematic
; 
N1-(1S*,2S*)-2-[((1S*,2S*)-1,3-dimethyl-2-[(4- methylphenyl) 
sulfonyl]aminobutyl)disulfanyl]-1-isopropylpropyl-4-methyl-1-benzenesulfonamide
;
_space_group_IT_number 2
_symmetry_cell_setting triclinic
_symmetry_Int_Tables_number 2
_symmetry_space_group_name_Hall '-P 1'
_symmetry_space_group_name_H-M 'P -1'
_atom_sites_solution_hydrogens geom
_atom_sites_solution_primary direct
_atom_sites_solution_secondary difmap
_cell_angle_alpha 82.465(4)
_cell_angle_beta 86.737(4)
_cell_angle_gamma 74.056(4)
_cell_formula_units_Z 2
_cell_length_a 8.8750(16)
_cell_length_b 11.612(2)
_cell_length_c 15.488(3)
_cell_measurement_reflns_used 600
_cell_measurement_temperature 296(2)
_cell_measurement_theta_max 25.50
_cell_measurement_theta_min 1.33
_cell_volume 1521.1(5)
_computing_cell_refinement SMART
_computing_data_collection 'SMART (Bruker, 1998)'
_computing_data_reduction 'SAINT (Bruker, 1998)'
_computing_molecular_graphics 'Ortep-3 for Windows (Farrugia, 1997) and CAMERON (Watkin et al., 1993)'
_computing_publication_material 'PLATON (Spek, 2003)'
_computing_structure_refinement 'SHELXL-97 (Sheldrick, 1997)'
_computing_structure_solution 'SIR92 (Altomare et al., 1993)'
_diffrn_ambient_temperature 296(2)
_diffrn_measured_fraction_theta_full 0.992
_diffrn_measured_fraction_theta_max 0.989
_diffrn_measurement_device_type 'Bruker SMART CCD area detector'
_diffrn_measurement_method '\f and \w scans'
_diffrn_radiation_monochromator graphite
_diffrn_radiation_source 'fine-focus sealed tube'
_diffrn_radiation_type MoK\a
_diffrn_radiation_wavelength 0.71073
_diffrn_reflns_av_R_equivalents 0.0517
_diffrn_reflns_av_sigmaI/netI 0.1005
_diffrn_reflns_limit_h_max 10
_diffrn_reflns_limit_h_min -10
_diffrn_reflns_limit_k_max 14
_diffrn_reflns_limit_k_min -14
_diffrn_reflns_limit_l_max 18
_diffrn_reflns_limit_l_min -17
_diffrn_reflns_number 11535
_diffrn_reflns_reduction_process ' ?'
_diffrn_reflns_theta_full 25.00
_diffrn_reflns_theta_max 25.50
_diffrn_reflns_theta_min 1.33
_exptl_absorpt_coefficient_mu 0.345
_exptl_absorpt_correction_T_max 0.9501
_exptl_absorpt_correction_T_min 0.8663
_exptl_absorpt_correction_type multi-scan
_exptl_absorpt_process_details '(SADABS; Sheldrick, 1997)'
_exptl_crystal_colour colorless
_exptl_crystal_density_diffrn 1.251
_exptl_crystal_density_method 'Not Measured'
_exptl_crystal_description block
_exptl_crystal_F_000 612
_exptl_crystal_size_max 0.30
_exptl_crystal_size_mid 0.20
_exptl_crystal_size_min 0.15
_refine_diff_density_max 0.290
_refine_diff_density_min -0.232
_refine_diff_density_rms 0.046
_refine_ls_extinction_method none
_refine_ls_goodness_of_fit_ref 0.935
_refine_ls_hydrogen_treatment constr
_refine_ls_matrix_type full
_refine_ls_number_parameters 341
_refine_ls_number_reflns 5601
_refine_ls_number_restraints 0
_refine_ls_restrained_S_all 0.935
_refine_ls_R_factor_all 0.1424
_refine_ls_R_factor_gt 0.0617
_refine_ls_shift/su_max 0.000
_refine_ls_shift/su_mean 0.000
_refine_ls_structure_factor_coef Fsqd
_refine_ls_weighting_details 'calc w=1/[\s^2^(Fo^2^)+(0.0372P)^2^+0.0000P] where P=(Fo^2^+2Fc^2^)/3'
_refine_ls_weighting_scheme calc
_refine_ls_wR_factor_gt 0.0937
_refine_ls_wR_factor_ref 0.1093
_reflns_number_gt 2832
_reflns_number_total 5601
_reflns_threshold_expression I>2sigma(I)
_cod_data_source_file jo0624389si20070101_074737_06.cif
_cod_data_source_block compound9c
_cod_depositor_comments
;
The following automatic conversions were performed:
'_symmetry_cell_setting' value 'Triclinic' changed to 'triclinic'
according to '/home/saulius/struct/CIF-dictionaries/cif_core.dic'
dictionary named 'cif_core.dic' version 2.4.1 from 2010-06-29.

Automatic conversion script
Id: cif_fix_enum 1527 2010-12-29 10:47:43Z saulius 

The following automatic conversions were performed:

'_chemical_melting_point' value '156 C' was changed to '429.15' - it
was converted from degrees Celsius(C) to Kelvins(K).

Automatic conversion script
Id: cif_fix_values 1646 2011-03-28 12:23:43Z adriana 
;
_cod_database_code 4022786

loop_
_symmetry_equiv_pos_site_id
_symmetry_equiv_pos_as_xyz
1 x,y,z
2 -x,-y,-z

loop_
_atom_site_label
_atom_site_type_symbol
_atom_site_fract_x
_atom_site_fract_y
_atom_site_fract_z
_atom_site_U_iso_or_equiv
_atom_site_adp_type
_atom_site_occupancy
_atom_site_symmetry_multiplicity
_atom_site_calc_flag
_atom_site_refinement_flags
S3 S 0.47348(10) 0.47281(8) 0.86136(6) 0.0480(3) Uani 1 1 d .
S4 S 0.56881(12) 0.81344(9) 0.72219(7) 0.0633(3) Uani 1 1 d .
S2 S 0.87350(12) 0.46461(9) 0.61614(6) 0.0674(3) Uani 1 1 d .
S1 S 1.01468(11) 0.43161(11) 0.71953(7) 0.0822(4) Uani 1 1 d .
O3 O 0.3809(2) 0.55411(19) 0.91872(14) 0.0542(6) Uani 1 1 d .
O4 O 0.4703(2) 0.50985(19) 0.76936(13) 0.0564(6) Uani 1 1 d .
O1 O 0.6666(3) 0.8875(2) 0.68744(18) 0.0857(9) Uani 1 1 d .
O2 O 0.5672(3) 0.7718(2) 0.81305(16) 0.0822(9) Uani 1 1 d .
N1 N 0.6508(3) 0.4409(2) 0.89168(16) 0.0505(8) Uani 1 1 d .
H1N H 0.6676 0.4570 0.9423 0.056 Uiso 1 1 calc R
N2 N 0.6140(3) 0.6945(2) 0.67247(17) 0.0492(7) Uani 1 1 d .
H2N H 0.6085 0.6277 0.7020 0.054 Uiso 1 1 calc R
C17 C 0.6637(4) 0.6916(3) 0.5810(2) 0.0474(9) Uani 1 1 d .
H17 H 0.6512 0.7754 0.5555 0.052 Uiso 1 1 calc R
C8 C 0.4138(3) 0.3397(3) 0.8794(2) 0.0432(8) Uani 1 1 d .
C24 C 0.7871(4) 0.3854(3) 0.8380(2) 0.0527(10) Uani 1 1 d .
H24 H 0.7449 0.3717 0.7842 0.058 Uiso 1 1 calc R
C23 C 0.8810(4) 0.4766(3) 0.8112(2) 0.0547(10) Uani 1 1 d .
H23 H 0.8062 0.5533 0.7908 0.060 Uiso 1 1 calc R
C13 C 0.3937(4) 0.2893(3) 0.9640(2) 0.0520(9) Uani 1 1 d .
H13 H 0.4098 0.3267 1.0108 0.057 Uiso 1 1 calc R
C1 C 0.3751(4) 0.8936(3) 0.6935(2) 0.0547(10) Uani 1 1 d .
C18 C 0.5589(4) 0.6406(3) 0.5301(2) 0.0506(9) Uani 1 1 d .
H18 H 0.5788 0.5546 0.5512 0.056 Uiso 1 1 calc R
C2 C 0.2499(5) 0.8561(3) 0.7311(2) 0.0625(11) Uani 1 1 d .
H2 H 0.2663 0.7899 0.7738 0.069 Uiso 1 1 calc R
C9 C 0.3896(4) 0.2835(4) 0.8108(2) 0.0613(10) Uani 1 1 d .
H9 H 0.4022 0.3171 0.7539 0.067 Uiso 1 1 calc R
C12 C 0.3499(4) 0.1834(3) 0.9782(2) 0.0578(10) Uani 1 1 d .
H12 H 0.3353 0.1505 1.0350 0.064 Uiso 1 1 calc R
C11 C 0.3271(4) 0.1250(3) 0.9100(3) 0.0570(10) Uani 1 1 d .
C25 C 0.8819(4) 0.2602(3) 0.8800(2) 0.0650(11) Uani 1 1 d .
H25 H 0.9899 0.2485 0.8576 0.072 Uiso 1 1 calc R
C3 C 0.1009(5) 0.9165(4) 0.7056(3) 0.0710(12) Uani 1 1 d .
H3 H 0.0169 0.8904 0.7312 0.078 Uiso 1 1 calc R
C4 C 0.0722(5) 1.0155(4) 0.6425(3) 0.0701(12) Uani 1 1 d .
C26 C 0.8891(5) 0.2468(3) 0.9791(3) 0.0835(13) Uani 1 1 d .
H26A H 0.7871 0.2483 1.0040 0.092 Uiso 1 1 calc R
H26B H 0.9226 0.3121 0.9965 0.092 Uiso 1 1 calc R
H26C H 0.9622 0.1715 0.9993 0.092 Uiso 1 1 calc R
C10 C 0.3466(4) 0.1769(4) 0.8265(3) 0.0653(11) Uani 1 1 d .
H10 H 0.3304 0.1394 0.7797 0.072 Uiso 1 1 calc R
C22 C 0.9745(4) 0.5006(4) 0.8822(2) 0.0798(13) Uani 1 1 d .
H22A H 0.9065 0.5230 0.9312 0.088 Uiso 1 1 calc R
H22B H 1.0202 0.5650 0.8606 0.088 Uiso 1 1 calc R
H22C H 1.0560 0.4290 0.8999 0.088 Uiso 1 1 calc R
C16 C 0.8392(4) 0.6258(3) 0.5733(2) 0.0607(10) Uani 1 1 d .
H16 H 0.8642 0.6278 0.5108 0.073 Uiso 1 1 calc R
C6 C 0.3500(5) 0.9923(4) 0.6315(3) 0.0705(12) Uani 1 1 d .
H6 H 0.4340 1.0186 0.6061 0.078 Uiso 1 1 calc R
C20 C 0.5989(5) 0.6509(4) 0.4336(2) 0.0988(15) Uani 1 1 d .
H20A H 0.5288 0.6209 0.4035 0.109 Uiso 1 1 calc R
H20B H 0.7048 0.6044 0.4243 0.109 Uiso 1 1 calc R
H20C H 0.5886 0.7339 0.4119 0.109 Uiso 1 1 calc R
C14 C 0.2796(4) 0.0095(3) 0.9255(3) 0.0810(13) Uani 1 1 d .
H14A H 0.1984 0.0129 0.8861 0.089 Uiso 1 1 calc R
H14B H 0.2415 -0.0014 0.9844 0.089 Uiso 1 1 calc R
H14C H 0.3686 -0.0568 0.9158 0.089 Uiso 1 1 calc R
C19 C 0.3856(4) 0.6984(4) 0.5435(3) 0.0901(14) Uani 1 1 d .
H19A H 0.3623 0.7831 0.5237 0.099 Uiso 1 1 calc R
H19B H 0.3582 0.6869 0.6043 0.099 Uiso 1 1 calc R
H19C H 0.3263 0.6617 0.5109 0.099 Uiso 1 1 calc R
C5 C 0.1997(6) 1.0518(4) 0.6073(3) 0.0824(13) Uani 1 1 d .
H5 H 0.1834 1.1192 0.5657 0.099 Uiso 1 1 calc R
C15 C 0.9454(4) 0.6877(4) 0.6097(3) 0.0841(13) Uani 1 1 d .
H15A H 0.9237 0.7698 0.5830 0.093 Uiso 1 1 calc R
H15B H 1.0526 0.6465 0.5979 0.093 Uiso 1 1 calc R
H15C H 0.9276 0.6865 0.6715 0.093 Uiso 1 1 calc R
C28 C 0.8234(5) 0.1594(4) 0.8520(3) 0.1017(15) Uani 1 1 d .
H28A H 0.8918 0.0827 0.8736 0.112 Uiso 1 1 calc R
H28B H 0.8221 0.1668 0.7896 0.112 Uiso 1 1 calc R
H28C H 0.7193 0.1651 0.8752 0.112 Uiso 1 1 calc R
C7 C -0.0906(5) 1.0795(4) 0.6123(3) 0.1011(15) Uani 1 1 d .
H7A H -0.1077 1.1649 0.6114 0.111 Uiso 1 1 calc R
H7B H -0.1655 1.0530 0.6515 0.111 Uiso 1 1 calc R
H7C H -0.1028 1.0615 0.5548 0.111 Uiso 1 1 calc R

loop_
_atom_site_aniso_label
_atom_site_aniso_U_11
_atom_site_aniso_U_22
_atom_site_aniso_U_33
_atom_site_aniso_U_23
_atom_site_aniso_U_13
_atom_site_aniso_U_12
S3 0.0401(6) 0.0638(6) 0.0361(6) -0.0042(5) 0.0005(4) -0.0083(5)
S4 0.0640(7) 0.0714(7) 0.0576(8) -0.0212(6) -0.0051(6) -0.0166(6)
S2 0.0623(7) 0.0814(7) 0.0470(7) -0.0091(5) 0.0086(5) -0.0016(6)
S1 0.0410(6) 0.1299(10) 0.0555(7) 0.0097(7) 0.0074(5) -0.0006(6)
O3 0.0428(15) 0.0649(15) 0.0486(15) -0.0144(12) 0.0052(12) -0.0019(12)
O4 0.0541(16) 0.0779(17) 0.0330(15) 0.0053(12) -0.0028(11) -0.0159(13)
O1 0.077(2) 0.0823(19) 0.115(2) -0.0294(17) 0.0000(17) -0.0425(16)
O2 0.093(2) 0.106(2) 0.0389(17) -0.0225(15) -0.0110(15) -0.0032(16)
N1 0.0396(18) 0.077(2) 0.0353(18) -0.0160(15) -0.0008(14) -0.0131(15)
N2 0.0556(19) 0.0517(17) 0.0366(18) -0.0040(14) 0.0007(14) -0.0091(14)
C17 0.055(2) 0.054(2) 0.031(2) -0.0015(17) 0.0041(17) -0.0136(19)
C8 0.034(2) 0.057(2) 0.035(2) -0.0073(18) -0.0031(16) -0.0067(17)
C24 0.035(2) 0.078(3) 0.040(2) -0.015(2) 0.0059(18) -0.004(2)
C23 0.035(2) 0.081(3) 0.042(2) -0.0015(19) 0.0009(18) -0.0090(19)
C13 0.050(2) 0.067(3) 0.038(2) -0.0069(19) -0.0016(18) -0.013(2)
C1 0.064(3) 0.052(2) 0.046(3) -0.0119(19) 0.000(2) -0.010(2)
C18 0.059(3) 0.056(2) 0.037(2) -0.0065(17) -0.0025(19) -0.0157(19)
C2 0.069(3) 0.062(3) 0.052(3) -0.003(2) -0.001(2) -0.012(2)
C9 0.067(3) 0.080(3) 0.035(2) -0.008(2) -0.0029(19) -0.015(2)
C12 0.059(3) 0.068(3) 0.043(3) 0.001(2) -0.0041(19) -0.013(2)
C11 0.050(3) 0.055(2) 0.060(3) -0.011(2) -0.008(2) -0.0022(19)
C25 0.052(3) 0.075(3) 0.058(3) -0.008(2) 0.008(2) -0.001(2)
C3 0.064(3) 0.079(3) 0.072(3) -0.018(3) 0.003(2) -0.020(2)
C4 0.071(3) 0.065(3) 0.068(3) -0.016(2) -0.011(3) -0.002(3)
C26 0.081(3) 0.074(3) 0.078(4) 0.004(2) -0.001(3) 0.000(2)
C10 0.078(3) 0.075(3) 0.048(3) -0.025(2) -0.011(2) -0.019(2)
C22 0.064(3) 0.110(3) 0.072(3) 0.000(3) -0.012(2) -0.037(3)
C16 0.054(3) 0.091(3) 0.036(2) -0.003(2) 0.0100(19) -0.021(2)
C6 0.077(3) 0.070(3) 0.067(3) -0.003(2) -0.005(2) -0.026(3)
C20 0.128(4) 0.143(4) 0.051(3) -0.017(3) -0.002(3) -0.077(3)
C14 0.077(3) 0.072(3) 0.093(4) -0.014(2) -0.008(3) -0.016(2)
C19 0.064(3) 0.106(3) 0.102(4) -0.046(3) -0.023(3) -0.006(3)
C5 0.094(4) 0.071(3) 0.078(3) 0.007(2) -0.014(3) -0.019(3)
C15 0.056(3) 0.110(3) 0.088(3) 0.000(3) 0.007(2) -0.033(3)
C28 0.109(4) 0.080(3) 0.107(4) -0.027(3) 0.004(3) -0.004(3)
C7 0.090(4) 0.103(4) 0.102(4) -0.018(3) -0.021(3) -0.006(3)

loop_
_atom_type_symbol
_atom_type_description
_atom_type_scat_dispersion_real
_atom_type_scat_dispersion_imag
_atom_type_scat_source
S S 0.1246 0.1234 'International Tables Vol C Tables 4.2.6.8 and 6.1.1.4'
O O 0.0106 0.0060 'International Tables Vol C Tables 4.2.6.8 and 6.1.1.4'
N N 0.0061 0.0033 'International Tables Vol C Tables 4.2.6.8 and 6.1.1.4'
H H 0.0000 0.0000 'International Tables Vol C Tables 4.2.6.8 and 6.1.1.4'
C C 0.0033 0.0016 'International Tables Vol C Tables 4.2.6.8 and 6.1.1.4'

loop_
_geom_angle_atom_site_label_1
_geom_angle_atom_site_label_2
_geom_angle_atom_site_label_3
_geom_angle
O4 S3 O3 119.11(14)
O4 S3 N1 108.25(14)
O3 S3 N1 106.76(13)
O4 S3 C8 107.42(15)
O3 S3 C8 107.32(15)
N1 S3 C8 107.49(14)
O1 S4 O2 120.91(18)
O1 S4 N2 107.77(16)
O2 S4 N2 106.21(15)
O1 S4 C1 106.71(18)
O2 S4 C1 107.65(17)
N2 S4 C1 106.87(15)
C16 S2 S1 107.64(13)
C23 S1 S2 104.42(12)
C24 N1 S3 123.8(2)
C24 N1 H1N 118.1
S3 N1 H1N 118.1
C17 N2 S4 125.0(2)
C17 N2 H2N 117.5
S4 N2 H2N 117.5
N2 C17 C18 111.8(3)
N2 C17 C16 110.5(3)
C18 C17 C16 113.4(3)
N2 C17 H17 106.9
C18 C17 H17 106.9
C16 C17 H17 106.9
C9 C8 C13 119.6(3)
C9 C8 S3 120.8(3)
C13 C8 S3 119.6(3)
N1 C24 C23 108.9(3)
N1 C24 C25 113.0(3)
C23 C24 C25 115.6(3)
N1 C24 H24 106.2
C23 C24 H24 106.2
C25 C24 H24 106.2
C22 C23 C24 115.9(3)
C22 C23 S1 108.3(2)
C24 C23 S1 110.7(2)
C22 C23 H23 107.2
C24 C23 H23 107.2
S1 C23 H23 107.2
C12 C13 C8 119.6(3)
C12 C13 H13 120.2
C8 C13 H13 120.2
C6 C1 C2 119.8(4)
C6 C1 S4 119.6(3)
C2 C1 S4 120.6(3)
C20 C18 C19 109.2(3)
C20 C18 C17 111.6(3)
C19 C18 C17 113.4(3)
C20 C18 H18 107.4
C19 C18 H18 107.4
C17 C18 H18 107.4
C3 C2 C1 119.8(4)
C3 C2 H2 120.1
C1 C2 H2 120.1
C8 C9 C10 119.9(3)
C8 C9 H9 120.0
C10 C9 H9 120.0
C13 C12 C11 121.5(4)
C13 C12 H12 119.2
C11 C12 H12 119.2
C10 C11 C12 118.0(4)
C10 C11 C14 120.4(4)
C12 C11 C14 121.5(4)
C28 C25 C26 109.8(3)
C28 C25 C24 111.5(3)
C26 C25 C24 114.8(3)
C28 C25 H25 106.8
C26 C25 H25 106.8
C24 C25 H25 106.8
C2 C3 C4 121.6(4)
C2 C3 H3 119.2
C4 C3 H3 119.2
C5 C4 C3 117.2(4)
C5 C4 C7 121.1(4)
C3 C4 C7 121.7(4)
C25 C26 H26A 109.5
C25 C26 H26B 109.5
H26A C26 H26B 109.5
C25 C26 H26C 109.5
H26A C26 H26C 109.5
H26B C26 H26C 109.5
C11 C10 C9 121.3(3)
C11 C10 H10 119.3
C9 C10 H10 119.3
C23 C22 H22A 109.5
C23 C22 H22B 109.5
H22A C22 H22B 109.5
C23 C22 H22C 109.5
H22A C22 H22C 109.5
H22B C22 H22C 109.5
C15 C16 C17 113.9(3)
C15 C16 S2 114.2(3)
C17 C16 S2 110.1(2)
C15 C16 H16 106.0
C17 C16 H16 106.0
S2 C16 H16 106.0
C5 C6 C1 119.3(4)
C5 C6 H6 120.3
C1 C6 H6 120.3
C18 C20 H20A 109.5
C18 C20 H20B 109.5
H20A C20 H20B 109.5
C18 C20 H20C 109.5
H20A C20 H20C 109.5
H20B C20 H20C 109.5
C11 C14 H14A 109.5
C11 C14 H14B 109.5
H14A C14 H14B 109.5
C11 C14 H14C 109.5
H14A C14 H14C 109.5
H14B C14 H14C 109.5
C18 C19 H19A 109.5
C18 C19 H19B 109.5
H19A C19 H19B 109.5
C18 C19 H19C 109.5
H19A C19 H19C 109.5
H19B C19 H19C 109.5
C6 C5 C4 122.3(4)
C6 C5 H5 118.9
C4 C5 H5 118.9
C16 C15 H15A 109.5
C16 C15 H15B 109.5
H15A C15 H15B 109.5
C16 C15 H15C 109.5
H15A C15 H15C 109.5
H15B C15 H15C 109.5
C25 C28 H28A 109.5
C25 C28 H28B 109.5
H28A C28 H28B 109.5
C25 C28 H28C 109.5
H28A C28 H28C 109.5
H28B C28 H28C 109.5
C4 C7 H7A 109.5
C4 C7 H7B 109.5
H7A C7 H7B 109.5
C4 C7 H7C 109.5
H7A C7 H7C 109.5
H7B C7 H7C 109.5

loop_
_geom_bond_atom_site_label_1
_geom_bond_atom_site_label_2
_geom_bond_distance
S3 O4 1.433(2)
S3 O3 1.438(2)
S3 N1 1.598(3)
S3 C8 1.751(3)
S4 O1 1.421(3)
S4 O2 1.427(2)
S4 N2 1.612(3)
S4 C1 1.766(4)
S2 C16 1.850(4)
S2 S1 2.0210(15)
S1 C23 1.832(3)
N1 C24 1.473(4)
N1 H1N 0.8600
N2 C17 1.461(4)
N2 H2N 0.8600
C17 C18 1.531(4)
C17 C16 1.541(4)
C17 H17 0.9800
C8 C9 1.373(4)
C8 C13 1.386(4)
C24 C23 1.522(4)
C24 C25 1.545(4)
C24 H24 0.9800
C23 C22 1.512(4)
C23 H23 0.9800
C13 C12 1.376(4)
C13 H13 0.9300
C1 C6 1.372(5)
C1 C2 1.375(4)
C18 C20 1.513(4)
C18 C19 1.514(4)
C18 H18 0.9800
C2 C3 1.369(5)
C2 H2 0.9300
C9 C10 1.381(5)
C9 H9 0.9300
C12 C11 1.379(4)
C12 H12 0.9300
C11 C10 1.375(4)
C11 C14 1.500(5)
C25 C28 1.524(5)
C25 C26 1.526(5)
C25 H25 0.9800
C3 C4 1.382(5)
C3 H3 0.9300
C4 C5 1.374(5)
C4 C7 1.502(5)
C26 H26A 0.9600
C26 H26B 0.9600
C26 H26C 0.9600
C10 H10 0.9300
C22 H22A 0.9600
C22 H22B 0.9600
C22 H22C 0.9600
C16 C15 1.504(5)
C16 H16 0.9800
C6 C5 1.371(5)
C6 H6 0.9300
C20 H20A 0.9600
C20 H20B 0.9600
C20 H20C 0.9600
C14 H14A 0.9600
C14 H14B 0.9600
C14 H14C 0.9600
C19 H19A 0.9600
C19 H19B 0.9600
C19 H19C 0.9600
C5 H5 0.9300
C15 H15A 0.9600
C15 H15B 0.9600
C15 H15C 0.9600
C28 H28A 0.9600
C28 H28B 0.9600
C28 H28C 0.9600
C7 H7A 0.9600
C7 H7B 0.9600
C7 H7C 0.9600

loop_
_geom_torsion_atom_site_label_1
_geom_torsion_atom_site_label_2
_geom_torsion_atom_site_label_3
_geom_torsion_atom_site_label_4
_geom_torsion
C16 S2 S1 C23 84.10(17)
O4 S3 N1 C24 -34.9(3)
O3 S3 N1 C24 -164.2(2)
C8 S3 N1 C24 80.9(3)
O1 S4 N2 C17 -34.5(3)
O2 S4 N2 C17 -165.4(3)
C1 S4 N2 C17 79.9(3)
S4 N2 C17 C18 -123.5(3)
S4 N2 C17 C16 109.2(3)
O4 S3 C8 C9 6.6(3)
O3 S3 C8 C9 135.8(3)
N1 S3 C8 C9 -109.7(3)
O4 S3 C8 C13 -174.7(2)
O3 S3 C8 C13 -45.5(3)
N1 S3 C8 C13 69.0(3)
S3 N1 C24 C23 112.4(3)
S3 N1 C24 C25 -117.7(3)
N1 C24 C23 C22 73.2(4)
C25 C24 C23 C22 -55.3(4)
N1 C24 C23 S1 -162.9(2)
C25 C24 C23 S1 68.6(3)
S2 S1 C23 C22 -158.8(2)
S2 S1 C23 C24 73.1(2)
C9 C8 C13 C12 0.0(5)
S3 C8 C13 C12 -178.7(3)
O1 S4 C1 C6 13.8(3)
O2 S4 C1 C6 145.0(3)
N2 S4 C1 C6 -101.3(3)
O1 S4 C1 C2 -167.8(3)
O2 S4 C1 C2 -36.6(3)
N2 S4 C1 C2 77.1(3)
N2 C17 C18 C20 173.5(3)
C16 C17 C18 C20 -60.8(4)
N2 C17 C18 C19 49.6(4)
C16 C17 C18 C19 175.3(3)
C6 C1 C2 C3 0.9(5)
S4 C1 C2 C3 -177.4(3)
C13 C8 C9 C10 -0.4(5)
S3 C8 C9 C10 178.3(3)
C8 C13 C12 C11 0.8(5)
C13 C12 C11 C10 -1.2(5)
C13 C12 C11 C14 179.9(3)
N1 C24 C25 C28 90.8(4)
C23 C24 C25 C28 -142.8(3)
N1 C24 C25 C26 -34.9(4)
C23 C24 C25 C26 91.6(4)
C1 C2 C3 C4 -0.2(6)
C2 C3 C4 C5 -0.9(6)
C2 C3 C4 C7 178.0(4)
C12 C11 C10 C9 0.8(5)
C14 C11 C10 C9 179.7(3)
C8 C9 C10 C11 0.0(6)
N2 C17 C16 C15 -63.5(4)
C18 C17 C16 C15 170.0(3)
N2 C17 C16 S2 66.2(3)
C18 C17 C16 S2 -60.2(3)
S1 S2 C16 C15 12.2(3)
S1 S2 C16 C17 -117.4(2)
C2 C1 C6 C5 -0.5(6)
S4 C1 C6 C5 177.8(3)
C1 C6 C5 C4 -0.6(6)
C3 C4 C5 C6 1.3(6)
C7 C4 C5 C6 -177.6(4)
